data_2022905
loop_
_publ_author_name
'Comboni, Davide'
'Poreba, Tomasz'
'Pagliaro, Francesco'
'Battiston, Tommaso'
'Lotti, Paolo'
'Gatta, Giacomo Diego'
'Garbarino, Gaston'
'Hanfland, Michael'

_publ_section_title
;
 Crystal structure of the high-P polymorph of Ca2B6O6(OH)10&#x00B7;2(H2O)
 (meyerhofferite)
;
_journal_coeditor_code DK5106
_journal_issue 6
_journal_name_full 'Acta Crystallographica Section B Structural Science, Crystal Engineering and Materials'
_journal_page_first 940
_journal_page_last 945
_journal_paper_doi 10.1107/S2052520621009768
_journal_volume 77
_journal_year 2021
_chemical_formula_structural 'Ca (B3 O3 (O H)5) (H2 O)'
_chemical_formula_sum 'B3 Ca H7 O9'
_chemical_formula_weight 223.6
_chemical_name_common meyerhofferite
_space_group_IT_number 2
_space_group_name_Hall '-P 1'
_space_group_name_H-M_alt 'P -1'
_symmetry_cell_setting triclinic
_symmetry_Int_Tables_number 2
_symmetry_space_group_name_Hall '-P 1'
_symmetry_space_group_name_H-M 'P -1'
_audit_creation_date 2021-04-028
_audit_creation_method
;
'Jana2006 Version : 14/01/2019'
;
_cell_angle_alpha 97.576(3)
_cell_angle_beta 107.579(14)
_cell_angle_gamma 100.340(11)
_cell_formula_units_Z 2
_cell_length_a 6.095(3)
_cell_length_b 7.5590(2)
_cell_length_c 6.7696(2)
_cell_measurement_pressure 5100000
_cell_measurement_reflns_used 612
_cell_measurement_temperature 293(1)
_cell_measurement_theta_max 19.8630
_cell_measurement_theta_min 2.6940
_cell_volume 286.68(14)
_computing_cell_refinement 'CrysAlisPro 1.171.39.46 (Rigaku OD, 2018)'
_computing_data_collection 'CrysAlisPro 1.171.39.46 (Rigaku OD, 2018)'
_computing_data_reduction 'CrysAlisPro 1.171.39.46 (Rigaku OD, 2018)'
_computing_structure_refinement 'Jana2006 (Petricek et al., 2014)'
_computing_structure_solution 'Olex2 (Dolomanov et al., 2009)'
_diffrn_ambient_pressure 5100000
_diffrn_ambient_temperature 293(1)
_diffrn_detector 'Eiger2 9M CdTe'
_diffrn_measured_fraction_theta_full 0.27
_diffrn_measured_fraction_theta_max 0.15
_diffrn_measurement_details
;
List of Runs (angles in degrees, time in seconds):
RUN    TYPE OF SCAN  START(DEG)   END(DEG)    # FRAMES    EXP(SEC)   OMEGA(DEG)  THETA(DEG)  KAPPA(DEG)   PHI(DEG) 
Run 1 Omega scan: (-32.000 - 32.000,128 frames, 0.200 sec, 0.500 deg) at th=0.000, ka=0.000,ph=0.000 (rot geo dd=199.206)
  1       OMEGA       -32.00000    32.00000         128      0.20000    n/a        -0.01874     0.00000     0.00000  
;
_diffrn_measurement_device ID15b
_diffrn_measurement_device_type beamline
_diffrn_measurement_method 'omega scans'
_diffrn_orient_matrix_type 'CrysAlisPro convention (1999,Acta A55,543-557)'
_diffrn_orient_matrix_UB_11 0.071731
_diffrn_orient_matrix_UB_12 0.008245
_diffrn_orient_matrix_UB_13 0.012591
_diffrn_orient_matrix_UB_21 0.010910
_diffrn_orient_matrix_UB_22 0.044551
_diffrn_orient_matrix_UB_23 0.046599
_diffrn_orient_matrix_UB_31 0.003830
_diffrn_orient_matrix_UB_32 -0.033491
_diffrn_orient_matrix_UB_33 0.043422
_diffrn_radiation_collimation '0.2 mm  double pinhole'
_diffrn_radiation_monochromator silicon
_diffrn_radiation_probe x-ray
_diffrn_radiation_type synchrotron
_diffrn_radiation_wavelength 0.41066
_diffrn_reflns_av_R_equivalents 0.0129
_diffrn_reflns_av_unetI/netI 0.0187
_diffrn_reflns_limit_h_max 3
_diffrn_reflns_limit_h_min -3
_diffrn_reflns_limit_k_max 12
_diffrn_reflns_limit_k_min -12
_diffrn_reflns_limit_l_max 10
_diffrn_reflns_limit_l_min -11
_diffrn_reflns_number 612
_diffrn_reflns_theta_full 11.78
_diffrn_reflns_theta_max 19.86
_diffrn_reflns_theta_min 2.69
_diffrn_source 'ESRF: Synchrotron radiation'
_diffrn_source_power '200 mA'
_diffrn_source_type 'undulator, IVU20c'
_diffrn_source_voltage 30keV
_diffrn_standards_decay_% 0.5(1)
_diffrn_standards_interval_count 90
_exptl_absorpt_coefficient_mu 0.253
_exptl_absorpt_correction_type none
_exptl_absorpt_process_details none
_exptl_crystal_colour colourless
_exptl_crystal_density_diffrn 2.5081
_exptl_crystal_description 'prismatic habit'
_exptl_crystal_F_000 214
_exptl_crystal_size_max 0.020
_exptl_crystal_size_mid 0.010
_exptl_crystal_size_min 0.010
_refine_diff_density_max 0.32
_refine_diff_density_min -0.33
_refine_ls_extinction_coef none
_refine_ls_extinction_method none
_refine_ls_goodness_of_fit_gt 3.61
_refine_ls_goodness_of_fit_ref 3.49
_refine_ls_hydrogen_treatment undef
_refine_ls_number_constraints 0
_refine_ls_number_parameters 53
_refine_ls_number_reflns 414
_refine_ls_number_restraints 0
_refine_ls_R_factor_all 0.0531
_refine_ls_R_factor_gt 0.0514
_refine_ls_shift/su_max 0.0361
_refine_ls_shift/su_mean 0.0122
_refine_ls_structure_factor_coef F
_refine_ls_weighting_details w=1/(\s^2^(F)+0.0001F^2^)
_refine_ls_weighting_scheme sigma
_refine_ls_wR_factor_gt 0.0648
_refine_ls_wR_factor_ref 0.0651
_reflns_number_gt 386
_reflns_number_total 414
_reflns_threshold_expression I>3\s(I)
_cod_data_source_file dk5106sup1.cif
_cod_data_source_block II_5.10GPa
_cod_depositor_comments
;
The following automatic conversions were performed:

data item '_diffrn_radiation_probe' value 'X-ray' was changed to
'x-ray' in accordance with the
/home/data/users/saulius/crontab/automatic-downloads/rss-feeds/IUCr/lib/dictionaries/cif_core.dic
dictionary named 'cif_core.dic' version 2.4.2 last updated on
2011-04-26.

Automatic conversion script
Id: cif_fix_values 8170 2020-07-09 18:12:32Z antanas 
;
_cod_original_formula_sum 'H7 B3 Ca1 O9'
_cod_database_code 2022905

loop_
_space_group_symop_id
_space_group_symop_operation_xyz
1 x,y,z
2 -x,-y,-z

loop_
_atom_site_label
_atom_site_type_symbol
_atom_site_fract_x
_atom_site_fract_y
_atom_site_fract_z
_atom_site_adp_type
_atom_site_U_iso_or_equiv
_atom_site_site_symmetry_multiplicity
_atom_site_occupancy
_atom_site_calc_flag
_atom_site_refinement_flags
_atom_site_disorder_assembly
_atom_site_disorder_group
Ca1 Ca 0.4921(6) 0.36229(14) 0.71429(19) Uiso 0.0115(3) 2 1 d . . .
B1 B 0.299(3) 0.8952(7) 0.6411(10) Uiso 0.0085(10) 2 1 d . . .
B2 B 0.231(5) 0.6373(9) 0.8289(13) Uiso 0.0122(12) 2 1 d . . .
B3 B 0.651(4) 0.7783(8) 0.8397(11) Uiso 0.0127(12) 2 1 d . . .
O1 O 0.155(2) 0.7784(5) 0.7238(7) Uiso 0.0129(9) 2 1 d . . .
O2 O 0.270(2) 0.8162(5) 0.4179(7) Uiso 0.0117(8) 2 1 d . . .
O3 O 0.558(2) 0.9342(5) 0.7679(7) Uiso 0.0121(8) 2 1 d . . .
O4 O 0.136(2) 0.4545(5) 0.6862(7) Uiso 0.0133(9) 2 1 d . . .
O5 O 0.493(3) 0.6641(6) 0.9131(8) Uiso 0.0128(9) 2 1 d . . .
O6 O 0.696(2) 0.6616(5) 0.6643(7) Uiso 0.0120(8) 2 1 d . . .
O7 O 0.232(2) 0.0744(5) 0.6397(7) Uiso 0.0105(8) 2 1 d . . .
O8 O 0.879(2) 0.8523(5) 0.0129(7) Uiso 0.0122(8) 2 1 d . . .
O9 O 0.147(2) 0.6357(5) 0.0141(7) Uiso 0.0109(8) 2 1 d . . .

loop_
_atom_site_aniso_label
_atom_site_aniso_type_symbol
_atom_site_aniso_U_11
_atom_site_aniso_U_22
_atom_site_aniso_U_33
_atom_site_aniso_U_12
_atom_site_aniso_U_13
_atom_site_aniso_U_23
? ? ? ? ? ? ? ?

loop_
_atom_type_symbol
_atom_type_scat_dispersion_real
_atom_type_scat_dispersion_imag
_atom_type_scat_source
B -0.0004 0.0002 'International Tables Vol C tables 4.2.6.8 and 6.1.1.1'
Ca 0.0949 0.1047 'International Tables Vol C tables 4.2.6.8 and 6.1.1.1'
O 0.0018 0.0018 'International Tables Vol C tables 4.2.6.8 and 6.1.1.1'

loop_
_exptl_crystal_face_index_h
_exptl_crystal_face_index_k
_exptl_crystal_face_index_l
_exptl_crystal_face_perp_dist
? ? ? ?

loop_
_geom_angle_atom_site_label_1
_geom_angle_atom_site_label_2
_geom_angle_atom_site_label_3
_geom_angle_site_symmetry_1
_geom_angle_site_symmetry_2
_geom_angle_site_symmetry_3
_geom_angle
_geom_angle_publ_flag
O2 Ca1 O4 2_666 . . 152.5(2) ?
O2 Ca1 O5 2_666 . . 144.9(4) ?
O2 Ca1 O6 2_666 . . 95.2(4) ?
O2 Ca1 O6 2_666 . 2_666 80.4(3) ?
O2 Ca1 O7 2_666 . . 82.7(4) ?
O2 Ca1 O9 2_666 . 2_666 68.1(3) ?
O4 Ca1 O5 . . . 59.0(4) ?
O4 Ca1 O6 . . . 93.8(4) ?
O4 Ca1 O6 . . 2_666 75.9(4) ?
O4 Ca1 O7 . . . 80.2(3) ?
O4 Ca1 O9 . . 2_666 138.2(3) ?
O5 Ca1 O6 . . . 56.8(4) ?
O5 Ca1 O6 . . 2_666 110.5(2) ?
O5 Ca1 O7 . . . 131.0(5) ?
O5 Ca1 O9 . . 2_666 88.3(3) ?
O6 Ca1 O6 . . 2_666 79.2(2) ?
O6 Ca1 O7 . . . 160.53(18) ?
O6 Ca1 O9 . . 2_666 87.8(3) ?
O6 Ca1 O7 2_666 . . 81.4(2) ?
O6 Ca1 O9 2_666 . 2_666 144.7(5) ?
O7 Ca1 O9 . . 2_666 109.1(2) ?
O1 B1 O2 . . . 111.9(6) ?
O1 B1 O3 . . . 112.9(7) ?
O1 B1 O7 . . 1_565 110.4(14) ?
O2 B1 O3 . . . 107.5(14) ?
O2 B1 O7 . . 1_565 106.8(6) ?
O3 B1 O7 . . 1_565 107.0(7) ?
O1 B2 O4 . . . 111.4(8) ?
O1 B2 O5 . . . 113.9(13) ?
O1 B2 O9 . . 1_556 108.6(16) ?
O4 B2 O5 . . . 107.0(15) ?
O4 B2 O9 . . 1_556 109.2(11) ?
O5 B2 O9 . . 1_556 106.5(9) ?
O3 B3 O5 . . . 112.1(17) ?
O3 B3 O6 . . . 111.1(6) ?
O3 B3 O8 . . 1_556 108.1(6) ?
O5 B3 O6 . . . 108.1(6) ?
O5 B3 O8 . . 1_556 109.4(7) ?
O6 B3 O8 . . 1_556 108.0(16) ?
B1 O1 B2 . . . 123.1(17) ?
B1 O1 O2 . . . 35.1(3) ?
B1 O1 O3 . . . 34.7(7) ?
B1 O1 O4 . . . 122.2(9) ?
B1 O1 O5 . . . 91.0(10) ?
B1 O1 O7 . . 1_565 35.7(7) ?
B1 O1 O9 . . 1_556 144.9(9) ?
B2 O1 O2 . . . 116.0(12) ?
B2 O1 O3 . . . 92.6(12) ?
B2 O1 O4 . . . 35.0(4) ?
B2 O1 O5 . . . 33.8(11) ?
B2 O1 O7 . . 1_565 151.1(12) ?
B2 O1 O9 . . 1_556 36.6(10) ?
O2 O1 O3 . . . 59.8(4) ?
O2 O1 O4 . . . 96.1(4) ?
O2 O1 O5 . . . 96.9(7) ?
O2 O1 O7 . . 1_565 59.8(3) ?
O2 O1 O9 . . 1_556 152.6(6) ?
O3 O1 O4 . . . 107.9(7) ?
O3 O1 O5 . . . 58.9(4) ?
O3 O1 O7 . . 1_565 59.8(4) ?
O3 O1 O9 . . 1_556 110.5(5) ?
O4 O1 O5 . . . 59.0(4) ?
O4 O1 O7 . . 1_565 155.7(6) ?
O4 O1 O9 . . 1_556 61.0(2) ?
O5 O1 O7 . . 1_565 117.7(6) ?
O5 O1 O9 . . 1_556 59.4(5) ?
O7 O1 O9 1_565 . 1_556 141.1(3) ?
Ca1 O2 B1 2_666 . . 129.2(9) ?
Ca1 O2 O1 2_666 . . 124.8(3) ?
Ca1 O2 O3 2_666 . . 96.1(5) ?
Ca1 O2 O7 2_666 . 1_565 151.4(6) ?
B1 O2 O1 . . . 33.0(6) ?
B1 O2 O3 . . . 36.4(9) ?
B1 O2 O7 . . 1_565 36.4(4) ?
O1 O2 O3 . . . 60.6(4) ?
O1 O2 O7 . . 1_565 59.4(3) ?
O3 O2 O7 . . 1_565 59.9(4) ?
B1 O3 B3 . . . 117.0(8) ?
B1 O3 O1 . . . 32.4(5) ?
B1 O3 O2 . . . 36.1(6) ?
B1 O3 O5 . . . 90.7(6) ?
B1 O3 O6 . . . 106.3(5) ?
B1 O3 O7 . . 1_565 36.1(4) ?
B1 O3 O8 . . 1_556 149.9(5) ?
B3 O3 O1 . . . 91.8(9) ?
B3 O3 O2 . . . 106.7(4) ?
B3 O3 O5 . . . 33.2(10) ?
B3 O3 O6 . . . 34.9(5) ?
B3 O3 O7 . . 1_565 150.7(11) ?
B3 O3 O8 . . 1_556 36.0(6) ?
O1 O3 O2 . . . 59.6(4) ?
O1 O3 O5 . . . 60.8(5) ?
O1 O3 O6 . . . 97.6(4) ?
O1 O3 O7 . . 1_565 58.9(4) ?
O1 O3 O8 . . 1_556 118.7(4) ?
O2 O3 O5 . . . 98.0(3) ?
O2 O3 O6 . . . 80.2(3) ?
O2 O3 O7 . . 1_565 59.4(4) ?
O2 O3 O8 . . 1_556 139.7(4) ?
O5 O3 O6 . . . 58.4(4) ?
O5 O3 O7 . . 1_565 118.7(7) ?
O5 O3 O8 . . 1_556 59.2(4) ?
O6 O3 O7 . . 1_565 139.3(3) ?
O6 O3 O8 . . 1_556 59.7(3) ?
O7 O3 O8 1_565 . 1_556 159.3(4) ?
Ca1 O4 B2 . . . 99.8(12) ?
Ca1 O4 O1 . . . 116.8(6) ?
Ca1 O4 O5 . . . 63.2(5) ?
Ca1 O4 O9 . . 1_556 112.6(4) ?
B2 O4 O1 . . . 33.6(5) ?
B2 O4 O5 . . . 36.6(12) ?
B2 O4 O9 . . 1_556 35.5(8) ?
O1 O4 O5 . . . 61.3(4) ?
O1 O4 O9 . . 1_556 58.8(2) ?
O5 O4 O9 . . 1_556 59.5(4) ?
Ca1 O5 B2 . . . 94.2(5) ?
Ca1 O5 B3 . . . 98.5(8) ?
Ca1 O5 O1 . . . 110.7(3) ?
Ca1 O5 O3 . . . 119.6(4) ?
Ca1 O5 O4 . . . 57.8(3) ?
Ca1 O5 O6 . . . 61.7(3) ?
Ca1 O5 O8 . . 1_556 107.8(7) ?
Ca1 O5 O9 . . 1_556 109.3(4) ?
B2 O5 B3 . . . 123.4(9) ?
B2 O5 O1 . . . 32.3(4) ?
B2 O5 O3 . . . 92.6(6) ?
B2 O5 O4 . . . 36.4(5) ?
B2 O5 O6 . . . 117.2(6) ?
B2 O5 O8 . . 1_556 150.9(5) ?
B2 O5 O9 . . 1_556 36.8(6) ?
B3 O5 O1 . . . 92.7(8) ?
B3 O5 O3 . . . 34.7(8) ?
B3 O5 O4 . . . 124.0(5) ?
B3 O5 O6 . . . 37.2(5) ?
B3 O5 O8 . . 1_556 36.1(6) ?
B3 O5 O9 . . 1_556 145.4(9) ?
O1 O5 O3 . . . 60.4(4) ?
O1 O5 O4 . . . 59.7(4) ?
O1 O5 O6 . . . 99.8(4) ?
O1 O5 O8 . . 1_556 119.3(3) ?
O1 O5 O9 . . 1_556 58.7(5) ?
O3 O5 O4 . . . 109.6(4) ?
O3 O5 O6 . . . 62.0(4) ?
O3 O5 O8 . . 1_556 60.2(4) ?
O3 O5 O9 . . 1_556 111.2(6) ?
O4 O5 O6 . . . 96.3(4) ?
O4 O5 O8 . . 1_556 157.5(6) ?
O4 O5 O9 . . 1_556 61.0(5) ?
O6 O5 O8 . . 1_556 61.3(5) ?
O6 O5 O9 . . 1_556 153.9(5) ?
O8 O5 O9 1_556 . 1_556 140.1(4) ?
Ca1 O6 Ca1 . . 2_666 100.8(2) ?
Ca1 O6 B3 . . . 95.8(7) ?
Ca1 O6 O3 . . . 117.1(6) ?
Ca1 O6 O5 . . . 61.5(3) ?
Ca1 O6 O8 . . 1_556 106.0(3) ?
Ca1 O6 B3 2_666 . . 126.6(8) ?
Ca1 O6 O3 2_666 . . 94.8(3) ?
Ca1 O6 O5 2_666 . . 124.5(7) ?
Ca1 O6 O8 2_666 . 1_556 148.7(2) ?
B3 O6 O3 . . . 34.0(4) ?
B3 O6 O5 . . . 34.7(6) ?
B3 O6 O8 . . 1_556 35.6(8) ?
O3 O6 O5 . . . 59.6(4) ?
O3 O6 O8 . . 1_556 58.7(3) ?
O5 O6 O8 . . 1_556 59.2(4) ?
Ca1 O7 B1 . . 1_545 126.3(10) ?
Ca1 O7 O1 . . 1_545 147.9(5) ?
Ca1 O7 O2 . . 1_545 121.6(6) ?
Ca1 O7 O3 . . 1_545 91.0(5) ?
B1 O7 O1 1_545 . 1_545 33.9(8) ?
B1 O7 O2 1_545 . 1_545 36.8(3) ?
B1 O7 O3 1_545 . 1_545 36.8(7) ?
O1 O7 O2 1_545 . 1_545 60.8(3) ?
O1 O7 O3 1_545 . 1_545 61.3(4) ?
O2 O7 O3 1_545 . 1_545 60.7(4) ?
B3 O8 O3 1_554 . 1_554 35.9(4) ?
B3 O8 O5 1_554 . 1_554 34.5(6) ?
B3 O8 O6 1_554 . 1_554 36.4(8) ?
O3 O8 O5 1_554 . 1_554 60.7(4) ?
O3 O8 O6 1_554 . 1_554 61.6(3) ?
O5 O8 O6 1_554 . 1_554 59.4(4) ?
Ca1 O9 B2 2_666 . 1_554 100.3(11) ?
Ca1 O9 O1 2_666 . 1_554 120.7(6) ?
Ca1 O9 O4 2_666 . 1_554 108.7(6) ?
Ca1 O9 O5 2_666 . 1_554 63.9(4) ?
Ca1 O9 O9 2_666 . 2_565 109.1(3) ?
B2 O9 O1 1_554 . 1_554 34.8(7) ?
B2 O9 O4 1_554 . 1_554 35.3(4) ?
B2 O9 O5 1_554 . 1_554 36.7(10) ?
B2 O9 O9 1_554 . 2_565 114.6(5) ?
O1 O9 O4 1_554 . 1_554 60.2(2) ?
O1 O9 O5 1_554 . 1_554 61.8(5) ?
O1 O9 O9 1_554 . 2_565 123.0(4) ?
O4 O9 O5 1_554 . 1_554 59.5(4) ?
O4 O9 O9 1_554 . 2_565 79.7(3) ?
O5 O9 O9 1_554 . 2_565 129.6(4) ?

loop_
_geom_bond_atom_site_label_1
_geom_bond_atom_site_label_2
_geom_bond_site_symmetry_1
_geom_bond_site_symmetry_2
_geom_bond_distance
_geom_bond_publ_flag
Ca1 O2 . 2_666 2.427(13) ?
Ca1 O4 . . 2.359(15) ?
Ca1 O5 . . 2.489(7) ?
Ca1 O6 . . 2.495(7) ?
Ca1 O6 . 2_666 2.438(5) ?
Ca1 O7 . . 2.343(7) ?
Ca1 O9 . 2_666 2.398(10) ?
B1 O1 . . 1.419(18) ?
B1 O2 . . 1.495(10) ?
B1 O3 . . 1.51(2) ?
B1 O7 . 1_565 1.481(13) ?
B2 O1 . . 1.429(13) ?
B2 O4 . . 1.483(8) ?
B2 O5 . . 1.49(3) ?
B2 O9 . 1_556 1.49(2) ?
B3 O3 . . 1.474(14) ?
B3 O5 . . 1.42(2) ?
B3 O6 . . 1.507(17) ?
B3 O8 . 1_556 1.478(18) ?
O1 O2 . . 2.414(13) ?
O1 O3 . . 2.438(19) ?
O1 O4 . . 2.407(7) ?
O1 O5 . . 2.447(17) ?
O1 O7 . 1_565 2.381(6) ?
O1 O9 . 1_556 2.372(8) ?
O2 O3 . . 2.420(9) ?
O2 O7 . 1_565 2.390(10) ?
O3 O5 . . 2.401(7) ?
O3 O6 . . 2.458(13) ?
O3 O7 . 1_565 2.402(16) ?
O3 O8 . 1_556 2.390(14) ?
O4 O5 . . 2.391(14) ?
O4 O9 . 1_556 2.425(9) ?
O5 O6 . . 2.370(18) ?
O5 O8 . 1_556 2.365(18) ?
O5 O9 . 1_556 2.39(2) ?
O6 O8 . 1_556 2.414(6) ?
O9 O9 . 2_565 2.416(12) ?

loop_
_geom_hbond_atom_site_label_D
_geom_hbond_atom_site_label_H
_geom_hbond_atom_site_label_A
_geom_hbond_site_symmetry_D
_geom_hbond_site_symmetry_H
_geom_hbond_site_symmetry_A
_geom_hbond_distance_DH
_geom_hbond_distance_HA
_geom_hbond_distance_DA
_geom_hbond_angle_DHA
_geom_hbond_publ_flag
? ? ? ? ? ? ? ? ? ? ?

loop_
_geom_torsion_atom_site_label_1
_geom_torsion_atom_site_label_2
_geom_torsion_atom_site_label_3
_geom_torsion_atom_site_label_4
_geom_torsion_site_symmetry_1
_geom_torsion_site_symmetry_2
_geom_torsion_site_symmetry_3
_geom_torsion_site_symmetry_4
_geom_torsion
_geom_torsion_publ_flag
? ? ? ? ? ? ? ? ? ?

loop_
_restr_angle_atom_site_label_1
_restr_angle_site_symmetry_1
_restr_angle_atom_site_label_2
_restr_angle_site_symmetry_2
_restr_angle_atom_site_label_3
_restr_angle_site_symmetry_3
_restr_angle_target
_restr_angle_target_weight_param
? ? ? ? ? ? ? ?

loop_
_restr_distance_atom_site_label_1
_restr_distance_site_symmetry_1
_restr_distance_atom_site_label_2
_restr_distance_site_symmetry_2
_restr_distance_target
_restr_distance_target_weight_param
? ? ? ? ? ?

loop_
_restr_equal_angle_atom_site_label_1
_restr_equal_angle_site_symmetry_1
_restr_equal_angle_atom_site_label_2
_restr_equal_angle_site_symmetry_2
_restr_equal_angle_atom_site_label_3
_restr_equal_angle_site_symmetry_3
_restr_equal_angle_class_class_id
_restr_equal_angle_class_target_weight_param
? ? ? ? ? ? ? ?

loop_
_restr_equal_distance_atom_site_label_1
_restr_equal_distance_site_symmetry_1
_restr_equal_distance_atom_site_label_2
_restr_equal_distance_site_symmetry_2
_restr_equal_distance_class_class_id
_restr_equal_distance_class_target_weight_param
? ? ? ? ? ?

loop_
_restr_equal_torsion_atom_site_label_1
_restr_equal_torsion_site_symmetry_1
_restr_equal_torsion_atom_site_label_2
_restr_equal_torsion_site_symmetry_2
_restr_equal_torsion_atom_site_label_3
_restr_equal_torsion_site_symmetry_3
_restr_equal_torsion_atom_site_label_4
_restr_equal_torsion_site_symmetry_4
_restr_equal_torsion_class_class_id
_restr_equal_torsion_class_target_weight_param
? ? ? ? ? ? ? ? ? ?

loop_
_restr_torsion_atom_site_label_1
_restr_torsion_site_symmetry_1
_restr_torsion_atom_site_label_2
_restr_torsion_site_symmetry_2
_restr_torsion_atom_site_label_3
_restr_torsion_site_symmetry_3
_restr_torsion_atom_site_label_4
_restr_torsion_site_symmetry_4
_restr_torsion_angle_target
_restr_torsion_weight_param
? ? ? ? ? ? ? ? ? ?

loop_
_jana_atom_site_adp_c_label
_jana_atom_site_adp_c_type_symbol
_jana_atom_site_adp_c_111
_jana_atom_site_adp_c_112
_jana_atom_site_adp_c_113
_jana_atom_site_adp_c_122
_jana_atom_site_adp_c_123
_jana_atom_site_adp_c_133
_jana_atom_site_adp_c_222
_jana_atom_site_adp_c_223
_jana_atom_site_adp_c_233
_jana_atom_site_adp_c_333
? ? ? ? ? ? ? ? ? ? ? ?

loop_
_jana_atom_site_adp_d_label
_jana_atom_site_adp_d_type_symbol
_jana_atom_site_adp_d_1111
_jana_atom_site_adp_d_1112
_jana_atom_site_adp_d_1113
_jana_atom_site_adp_d_1122
_jana_atom_site_adp_d_1123
_jana_atom_site_adp_d_1133
_jana_atom_site_adp_d_1222
_jana_atom_site_adp_d_1223
_jana_atom_site_adp_d_1233
_jana_atom_site_adp_d_1333
_jana_atom_site_adp_d_2222
_jana_atom_site_adp_d_2223
_jana_atom_site_adp_d_2233
_jana_atom_site_adp_d_2333
_jana_atom_site_adp_d_3333
? ? ? ? ? ? ? ? ? ? ? ? ? ? ? ? ?

loop_
_jana_atom_site_adp_e_label
_jana_atom_site_adp_e_type_symbol
_jana_atom_site_adp_e_11111
_jana_atom_site_adp_e_11112
_jana_atom_site_adp_e_11113
_jana_atom_site_adp_e_11122
_jana_atom_site_adp_e_11123
_jana_atom_site_adp_e_11133
_jana_atom_site_adp_e_11222
_jana_atom_site_adp_e_11223
_jana_atom_site_adp_e_11233
_jana_atom_site_adp_e_11333
_jana_atom_site_adp_e_12222
_jana_atom_site_adp_e_12223
_jana_atom_site_adp_e_12233
_jana_atom_site_adp_e_12333
_jana_atom_site_adp_e_13333
_jana_atom_site_adp_e_22222
_jana_atom_site_adp_e_22223
_jana_atom_site_adp_e_22233
_jana_atom_site_adp_e_22333
_jana_atom_site_adp_e_23333
_jana_atom_site_adp_e_33333
? ? ? ? ? ? ? ? ? ? ? ? ? ? ? ? ? ? ? ? ? ? ?

loop_
_jana_atom_site_adp_f_label
_jana_atom_site_adp_f_type_symbol
_jana_atom_site_adp_f_111111
_jana_atom_site_adp_f_111112
_jana_atom_site_adp_f_111113
_jana_atom_site_adp_f_111122
_jana_atom_site_adp_f_111123
_jana_atom_site_adp_f_111133
_jana_atom_site_adp_f_111222
_jana_atom_site_adp_f_111223
_jana_atom_site_adp_f_111233
_jana_atom_site_adp_f_111333
_jana_atom_site_adp_f_112222
_jana_atom_site_adp_f_112223
_jana_atom_site_adp_f_112233
_jana_atom_site_adp_f_112333
_jana_atom_site_adp_f_113333
_jana_atom_site_adp_f_122222
_jana_atom_site_adp_f_122223
_jana_atom_site_adp_f_122233
_jana_atom_site_adp_f_122333
_jana_atom_site_adp_f_123333
_jana_atom_site_adp_f_133333
_jana_atom_site_adp_f_222222
_jana_atom_site_adp_f_222223
_jana_atom_site_adp_f_222233
_jana_atom_site_adp_f_222333
_jana_atom_site_adp_f_223333
_jana_atom_site_adp_f_233333
_jana_atom_site_adp_f_333333
? ? ? ? ? ? ? ? ? ? ? ? ? ? ? ? ? ? ? ? ? ? ? ? ? ? ? ? ? ?

_cod_database_fobs_code 2022905
